data_1543079
loop_
_publ_author_name
'Kirkham, Melanie J.'
'dos Santos, Antonio M.'
'Rawn, Claudia J.'
'Lara-Curzio, Edgar'
'Sharp, Jeff W.'
'Thompson, Alan J.'

_publ_contact_author_address 'Oak Ridge National Laboratory, Oak Ridge, TN 37831 USA'
_publ_contact_author_email kirkhammj@ornl.gov
_publ_contact_author_name 'Melanie J. Kirkham'
_publ_section_title
;
 Abinitio determination of crystal structures of the thermoelectric
 material MgAgSb
;
_journal_issue 14
_journal_name_full 'Physical Review B'
_journal_page_first 144120
_journal_paper_doi 10.1103/PhysRevB.85.144120
_journal_volume 85
_journal_year 2012
_chemical_absolute_configuration .
_chemical_formula_sum 'Ag4 Mg4 Sb4'
_chemical_formula_weight 253.935
_chemical_name_common 'Magnesium Silver Antimonide'
_space_group_IT_number 216
_symmetry_cell_setting cubic
_symmetry_Int_Tables_number 216
_symmetry_space_group_name_Hall 'F -4 2 3'
_symmetry_space_group_name_H-M 'F -4 3 m'
_audit_creation_date '12/9/2011 5:21:10 PM'
_audit_creation_method 'Generated by HighScore Plus 3.0.4'
_cell_angle_alpha 90
_cell_angle_beta 90
_cell_angle_gamma 90
_cell_formula_units_Z 4
_cell_length_a 6.7004(1)
_cell_length_b 6.7004(1)
_cell_length_c 6.7004(1)
_cell_volume 300.817(8)
_diffrn_ambient_pressure 101.325
_diffrn_ambient_temperature 693
_diffrn_radiation_probe x-ray
_diffrn_radiation_type 'Cu K\a'
_diffrn_radiation_wavelength 1.54060
_diffrn_source 'sealed X-ray tube'
_diffrn_source_type 'PANalytical X'Pert Pro'
_exptl_crystal_density_diffrn 5.607
_refine_ls_R_factor_all 0.06156204
_cod_data_source_file high-T_420C_final_v5_encifed.CIF
_cod_data_source_block high-T_phase
_cod_original_formula_sum 'Ag4.00 Mg4.00 Sb4.00'
_cod_database_code 1543079

loop_
_symmetry_equiv_pos_as_xyz
'X, Y, Z'
'Y, -X, -Z'
'-X, -Y, Z'
'-Y, X, -Z'
'-X, Z, -Y'
'X, -Y, -Z'
'-X, -Z, Y'
'-Z, -Y, X'
'-X, Y, -Z'
'Z, -Y, -X'
'Z, X, Y'
'Y, Z, X'
'-Y, -Z, X'
'Z, -X, -Y'
'-Y, Z, -X'
'-Z, -X, Y'
'-Z, X, -Y'
'Y, -Z, -X'
'-Y, -X, Z'
'Y, X, Z'
'X, -Z, -Y'
'X, Z, Y'
'-Z, Y, -X'
'Z, Y, X'
'X, Y+1/2, Z+1/2'
'Y, -X+1/2, -Z+1/2'
'-X, -Y+1/2, Z+1/2'
'-Y, X+1/2, -Z+1/2'
'-X, Z+1/2, -Y+1/2'
'X, -Y+1/2, -Z+1/2'
'-X, -Z+1/2, Y+1/2'
'-Z, -Y+1/2, X+1/2'
'-X, Y+1/2, -Z+1/2'
'Z, -Y+1/2, -X+1/2'
'Z, X+1/2, Y+1/2'
'Y, Z+1/2, X+1/2'
'-Y, -Z+1/2, X+1/2'
'Z, -X+1/2, -Y+1/2'
'-Y, Z+1/2, -X+1/2'
'-Z, -X+1/2, Y+1/2'
'-Z, X+1/2, -Y+1/2'
'Y, -Z+1/2, -X+1/2'
'-Y, -X+1/2, Z+1/2'
'Y, X+1/2, Z+1/2'
'X, -Z+1/2, -Y+1/2'
'X, Z+1/2, Y+1/2'
'-Z, Y+1/2, -X+1/2'
'Z, Y+1/2, X+1/2'
'X+1/2, Y, Z+1/2'
'Y+1/2, -X, -Z+1/2'
'-X+1/2, -Y, Z+1/2'
'-Y+1/2, X, -Z+1/2'
'-X+1/2, Z, -Y+1/2'
'X+1/2, -Y, -Z+1/2'
'-X+1/2, -Z, Y+1/2'
'-Z+1/2, -Y, X+1/2'
'-X+1/2, Y, -Z+1/2'
'Z+1/2, -Y, -X+1/2'
'Z+1/2, X, Y+1/2'
'Y+1/2, Z, X+1/2'
'-Y+1/2, -Z, X+1/2'
'Z+1/2, -X, -Y+1/2'
'-Y+1/2, Z, -X+1/2'
'-Z+1/2, -X, Y+1/2'
'-Z+1/2, X, -Y+1/2'
'Y+1/2, -Z, -X+1/2'
'-Y+1/2, -X, Z+1/2'
'Y+1/2, X, Z+1/2'
'X+1/2, -Z, -Y+1/2'
'X+1/2, Z, Y+1/2'
'-Z+1/2, Y, -X+1/2'
'Z+1/2, Y, X+1/2'
'X+1/2, Y+1/2, Z'
'Y+1/2, -X+1/2, -Z'
'-X+1/2, -Y+1/2, Z'
'-Y+1/2, X+1/2, -Z'
'-X+1/2, Z+1/2, -Y'
'X+1/2, -Y+1/2, -Z'
'-X+1/2, -Z+1/2, Y'
'-Z+1/2, -Y+1/2, X'
'-X+1/2, Y+1/2, -Z'
'Z+1/2, -Y+1/2, -X'
'Z+1/2, X+1/2, Y'
'Y+1/2, Z+1/2, X'
'-Y+1/2, -Z+1/2, X'
'Z+1/2, -X+1/2, -Y'
'-Y+1/2, Z+1/2, -X'
'-Z+1/2, -X+1/2, Y'
'-Z+1/2, X+1/2, -Y'
'Y+1/2, -Z+1/2, -X'
'-Y+1/2, -X+1/2, Z'
'Y+1/2, X+1/2, Z'
'X+1/2, -Z+1/2, -Y'
'X+1/2, Z+1/2, Y'
'-Z+1/2, Y+1/2, -X'
'Z+1/2, Y+1/2, X'

loop_
_atom_site_aniso_label
_atom_site_aniso_U_11
_atom_site_aniso_U_22
_atom_site_aniso_U_33
_atom_site_aniso_U_23
_atom_site_aniso_U_13
_atom_site_aniso_U_12
Ag1 0.000000 0.000000 0.000000 0.000000 0.000000 0.000000
Mg1 0.000000 0.000000 0.000000 0.000000 0.000000 0.000000
Sb1 0.000000 0.000000 0.000000 0.000000 0.000000 0.000000

loop_
_atom_site_label
_atom_site_type_symbol
_atom_site_fract_x
_atom_site_fract_y
_atom_site_fract_z
_atom_site_U_iso_or_equiv
_atom_site_thermal_displace_type
_atom_site_occupancy
_atom_site_symmetry_multiplicity
_atom_site_Wyckoff_symbol
_atom_site_calc_flag
Ag1 Ag 0.250000 0.250000 0.250000 0.000000 Uiso 1.000000 4 c d
Mg1 Mg 0.500000 0.500000 0.500000 0.000000 Uiso 1.000000 4 b d
Sb1 Sb 0.000000 0.000000 0.000000 0.000000 Uiso 1.000000 4 a d
